data_4128224
loop_
_publ_author_name
'Gao, Yanshan'
'Christianson, Matthew D.'
'Wang, Yang'
'Chen, Jiazhen'
'Marshall, Steve'
'Klosin, Jerzy'
'Lohr, Tracy L.'
'Marks, Tobin J.'

_publ_section_title
;
 Unexpected Precatalyst \s-Ligand Effects in Phenoxyimine Zr-Catalyzed
 Ethylene/1-Octene Copolymerizations.
;
_journal_issue 19
_journal_name_full 'Journal of the American Chemical Society'
_journal_page_first 7822
_journal_page_last 7830
_journal_paper_doi 10.1021/jacs.9b01445
_journal_volume 141
_journal_year 2019
_chemical_formula_moiety 'C42 H72 N4 O2 Zr'
_chemical_formula_sum 'C42 H72 N4 O2 Zr'
_chemical_formula_weight 756.25
_space_group_crystal_system monoclinic
_space_group_IT_number 15
_space_group_name_Hall '-C 2yc'
_space_group_name_H-M_alt 'C 1 2/c 1'
_symmetry_space_group_name_Hall '-C 2yc'
_symmetry_space_group_name_H-M 'C 1 2/c 1'
_atom_sites_solution_hydrogens geom
_atom_sites_solution_primary dual
_audit_creation_date 2018-06-06
_audit_creation_method
;
Olex2 1.2
(compiled 2018.05.29 svn.r3508 for OlexSys, GUI svn.r5506)
;
_cell_angle_alpha 90
_cell_angle_beta 124.639(2)
_cell_angle_gamma 90
_cell_formula_units_Z 4
_cell_length_a 22.969(2)
_cell_length_b 18.6514(16)
_cell_length_c 13.3922(12)
_cell_measurement_reflns_used 9781
_cell_measurement_temperature 100(2)
_cell_measurement_theta_max 67.835
_cell_measurement_theta_min 4.064
_cell_volume 4720.3(7)
_computing_cell_refinement 'SAINT V8.38A (?, 2016)'
_computing_data_collection 'APEX2 V2014.11-0 (Bruker, 2014)'
_computing_data_reduction 'SAINT V8.38A (?, 2016)'
_computing_molecular_graphics 'Olex2 (Dolomanov et al., 2009)'
_computing_publication_material 'Olex2 (Dolomanov et al., 2009)'
_computing_structure_refinement 'ShelXL (Sheldrick, 2015)'
_computing_structure_solution 'ShelXT (Sheldrick, 2015)'
_diffrn_ambient_temperature 99.99
_diffrn_detector_area_resol_mean 8
_diffrn_measured_fraction_theta_full 0.979
_diffrn_measured_fraction_theta_max 0.968
_diffrn_measurement_device_type 'Bruker Kappa APEX CCD area detector'
_diffrn_measurement_method '\w and \f scans'
_diffrn_radiation_monochromator 'MX optics'
_diffrn_radiation_type CuK\a
_diffrn_radiation_wavelength 1.54178
_diffrn_reflns_av_R_equivalents 0.0234
_diffrn_reflns_av_unetI/netI 0.0123
_diffrn_reflns_Laue_measured_fraction_full 0.979
_diffrn_reflns_Laue_measured_fraction_max 0.968
_diffrn_reflns_limit_h_max 24
_diffrn_reflns_limit_h_min -27
_diffrn_reflns_limit_k_max 21
_diffrn_reflns_limit_k_min -22
_diffrn_reflns_limit_l_max 15
_diffrn_reflns_limit_l_min -15
_diffrn_reflns_number 31709
_diffrn_reflns_point_group_measured_fraction_full 0.979
_diffrn_reflns_point_group_measured_fraction_max 0.968
_diffrn_reflns_theta_full 67.679
_diffrn_reflns_theta_max 68.352
_diffrn_reflns_theta_min 3.329
_diffrn_source microsource
_exptl_absorpt_coefficient_mu 2.154
_exptl_absorpt_correction_T_max 0.7531
_exptl_absorpt_correction_T_min 0.6531
_exptl_absorpt_correction_type multi-scan
_exptl_absorpt_process_details
'SADABS-2016/2 (Bruker,2016/2) was used for absorption correction. wR2(int) was 0.0806 before and 0.0341 after correction. The Ratio of minimum to maximum transmission is 0.8672. The \l/2 correction factor is Not present.'
_exptl_crystal_colour yellow
_exptl_crystal_density_diffrn 1.064
_exptl_crystal_description plate
_exptl_crystal_F_000 1632
_exptl_crystal_recrystallization_method 'The material was recrystallised from --- by as supplied'
_exptl_crystal_size_max 0.364
_exptl_crystal_size_mid 0.146
_exptl_crystal_size_min 0.054
_refine_diff_density_max 0.405
_refine_diff_density_min -0.467
_refine_diff_density_rms 0.044
_refine_ls_extinction_method none
_refine_ls_goodness_of_fit_ref 1.052
_refine_ls_hydrogen_treatment constr
_refine_ls_matrix_type full
_refine_ls_number_parameters 232
_refine_ls_number_reflns 4192
_refine_ls_number_restraints 0
_refine_ls_restrained_S_all 1.052
_refine_ls_R_factor_all 0.0244
_refine_ls_R_factor_gt 0.0241
_refine_ls_shift/su_max 0.000
_refine_ls_shift/su_mean 0.000
_refine_ls_structure_factor_coef Fsqd
_refine_ls_weighting_details 'w=1/[\s^2^(Fo^2^)+(0.0283P)^2^+6.1494P] where P=(Fo^2^+2Fc^2^)/3'
_refine_ls_weighting_scheme calc
_refine_ls_wR_factor_gt 0.0614
_refine_ls_wR_factor_ref 0.0616
_reflns_Friedel_coverage 0.000
_reflns_number_gt 4128
_reflns_number_total 4192
_reflns_threshold_expression 'I > 2\s(I)'
_cod_data_source_file ja9b01445_si_002.cif
_cod_data_source_block g3_035
_cod_database_code 4128224
_shelx_shelxl_version_number 2018/1
_shelx_space_group_comment
;
The symmetry employed for this shelxl refinement is uniquely defined
by the following loop, which should always be used as a source of
symmetry information in preference to the above space-group names.
They are only intended as comments.
;
_shelx_estimated_absorpt_t_max 0.893
_shelx_estimated_absorpt_t_min 0.508
_olex2_refinement_description
;
1. Fixed Uiso
 At 1.2 times of:
  All C(H) groups, All C(H,H) groups
 At 1.5 times of:
  All C(H,H,H) groups
2.a Ternary CH refined with riding coordinates:
 C17(H17)
2.b Secondary CH2 refined with riding coordinates:
 C16(H16A,H16B)
2.c Aromatic/amide H refined with riding coordinates:
 C3(H3), C5(H5), C7(H7)
2.d Idealised Me refined as rotating group:
 C9(H9A,H9B,H9C), C10(H10A,H10B,H10C), C11(H11A,H11B,H11C), C13(H13A,H13B,
 H13C), C14(H14A,H14B,H14C), C15(H15A,H15B,H15C), C18(H18A,H18B,H18C), C19(H19A,
 H19B,H19C), C20(H20A,H20B,H20C), C21(H21A,H21B,H21C)
;
_olex2_diffrn_ambient_temperature_device 'Oxford Cryosystems'
_olex2_exptl_crystal_mounting_method 'The crystal was mounted on a MITIGEN holder with grease'
_olex2_submission_original_sample_id g3_035
_olex2_submission_special_instructions 'No special instructions were received'

loop_
_space_group_symop_operation_xyz
'x, y, z'
'-x, y, -z+1/2'
'x+1/2, y+1/2, z'
'-x+1/2, y+1/2, -z+1/2'
'-x, -y, -z'
'x, -y, z-1/2'
'-x+1/2, -y+1/2, -z'
'x+1/2, -y+1/2, z-1/2'

loop_
_atom_site_label
_atom_site_type_symbol
_atom_site_fract_x
_atom_site_fract_y
_atom_site_fract_z
_atom_site_U_iso_or_equiv
_atom_site_adp_type
_atom_site_occupancy
_atom_site_site_symmetry_order
_atom_site_calc_flag
_atom_site_refinement_flags_posn
_atom_site_refinement_flags_adp
_atom_site_refinement_flags_occupancy
Zr1 Zr 0.500000 0.19571(2) 0.750000 0.01679(7) Uani 1 2 d S T P
O1 O 0.55309(5) 0.21776(5) 0.67311(9) 0.0200(2) Uani 1 1 d . . .
N1 N 0.57605(6) 0.29635(6) 0.86836(11) 0.0185(3) Uani 1 1 d . . .
N2 N 0.42596(7) 0.12146(7) 0.62849(12) 0.0242(3) Uani 1 1 d . . .
C1 C 0.59240(7) 0.26543(8) 0.66356(12) 0.0182(3) Uani 1 1 d . . .
C2 C 0.61217(8) 0.25496(8) 0.58168(13) 0.0213(3) Uani 1 1 d . . .
C3 C 0.65078(8) 0.30922(8) 0.57327(14) 0.0247(3) Uani 1 1 d . . .
H3 H 0.663436 0.302763 0.517546 0.030 Uiso 1 1 calc R . .
C4 C 0.67230(8) 0.37272(8) 0.64125(15) 0.0255(3) Uani 1 1 d . . .
C5 C 0.65522(8) 0.37980(8) 0.72426(14) 0.0230(3) Uani 1 1 d . . .
H5 H 0.670327 0.421350 0.774040 0.028 Uiso 1 1 calc R . .
C6 C 0.61614(7) 0.32732(8) 0.73728(13) 0.0197(3) Uani 1 1 d . . .
C7 C 0.60772(7) 0.33721(8) 0.83599(13) 0.0201(3) Uani 1 1 d . . .
H7 H 0.628344 0.379481 0.882924 0.024 Uiso 1 1 calc R . .
C8 C 0.59417(9) 0.18452(9) 0.51033(14) 0.0249(3) Uani 1 1 d . . .
C9 C 0.62901(9) 0.12167(9) 0.60007(15) 0.0299(4) Uani 1 1 d . . .
H9A H 0.680526 0.127693 0.649599 0.045 Uiso 1 1 calc GR . .
H9B H 0.616527 0.076502 0.554938 0.045 Uiso 1 1 calc GR . .
H9C H 0.612179 0.120782 0.652870 0.045 Uiso 1 1 calc GR . .
C10 C 0.51372(9) 0.17332(10) 0.42609(15) 0.0310(4) Uani 1 1 d . . .
H10A H 0.493940 0.172256 0.474442 0.047 Uiso 1 1 calc GR . .
H10B H 0.503643 0.127785 0.382627 0.047 Uiso 1 1 calc GR . .
H10C H 0.492265 0.212760 0.367491 0.047 Uiso 1 1 calc GR . .
C11 C 0.62251(10) 0.18351(11) 0.43066(17) 0.0373(4) Uani 1 1 d . . .
H11A H 0.601193 0.222886 0.371911 0.056 Uiso 1 1 calc GR . .
H11B H 0.610407 0.137717 0.387295 0.056 Uiso 1 1 calc GR . .
H11C H 0.674056 0.189267 0.481882 0.056 Uiso 1 1 calc GR . .
C12 C 0.71722(9) 0.42891(9) 0.62934(17) 0.0323(4) Uani 1 1 d . . .
C13 C 0.69681(15) 0.43413(17) 0.4997(2) 0.0826(10) Uani 1 1 d . . .
H13A H 0.703816 0.387475 0.474352 0.124 Uiso 1 1 calc GR . .
H13B H 0.726495 0.470142 0.495685 0.124 Uiso 1 1 calc GR . .
H13C H 0.646982 0.448139 0.445591 0.124 Uiso 1 1 calc GR . .
C14 C 0.79453(10) 0.40628(12) 0.7092(2) 0.0480(5) Uani 1 1 d . . .
H14A H 0.809383 0.402446 0.793626 0.072 Uiso 1 1 calc GR . .
H14B H 0.823765 0.442118 0.703651 0.072 Uiso 1 1 calc GR . .
H14C H 0.800224 0.359702 0.681893 0.072 Uiso 1 1 calc GR . .
C15 C 0.71220(19) 0.50180(12) 0.6739(4) 0.0993(13) Uani 1 1 d . . .
H15A H 0.662737 0.517590 0.626316 0.149 Uiso 1 1 calc GR . .
H15B H 0.740845 0.536417 0.664456 0.149 Uiso 1 1 calc GR . .
H15C H 0.729753 0.498526 0.759708 0.149 Uiso 1 1 calc GR . .
C16 C 0.58581(8) 0.31692(8) 0.98332(13) 0.0216(3) Uani 1 1 d . . .
H16A H 0.540554 0.310389 0.975300 0.026 Uiso 1 1 calc R . .
H16B H 0.598563 0.368344 0.999223 0.026 Uiso 1 1 calc R . .
C17 C 0.64357(8) 0.27261(8) 1.09143(13) 0.0236(3) Uani 1 1 d . . .
H17 H 0.628885 0.221100 1.077261 0.028 Uiso 1 1 calc R . .
C18 C 0.65057(10) 0.29810(9) 1.20634(15) 0.0313(4) Uani 1 1 d . . .
H18A H 0.664811 0.348624 1.221045 0.047 Uiso 1 1 calc GR . .
H18B H 0.686411 0.269231 1.275640 0.047 Uiso 1 1 calc GR . .
H18C H 0.604982 0.292792 1.195978 0.047 Uiso 1 1 calc GR . .
C19 C 0.71451(8) 0.27902(10) 1.10751(14) 0.0289(4) Uani 1 1 d . . .
H19A H 0.710187 0.260307 1.035185 0.043 Uiso 1 1 calc GR . .
H19B H 0.750257 0.251360 1.178782 0.043 Uiso 1 1 calc GR . .
H19C H 0.728756 0.329504 1.118904 0.043 Uiso 1 1 calc GR . .
C20 C 0.35177(9) 0.11736(10) 0.58250(15) 0.0324(4) Uani 1 1 d . . .
H20A H 0.342683 0.072368 0.609191 0.049 Uiso 1 1 calc GR . .
H20B H 0.322990 0.119000 0.493610 0.049 Uiso 1 1 calc GR . .
H20C H 0.339422 0.157936 0.613559 0.049 Uiso 1 1 calc GR . .
C21 C 0.44709(10) 0.06008(9) 0.58900(17) 0.0363(4) Uani 1 1 d . . .
H21A H 0.498039 0.062491 0.625442 0.054 Uiso 1 1 calc GR . .
H21B H 0.421202 0.060664 0.500361 0.054 Uiso 1 1 calc GR . .
H21C H 0.436256 0.015737 0.614602 0.054 Uiso 1 1 calc GR . .

loop_
_atom_site_aniso_label
_atom_site_aniso_U_11
_atom_site_aniso_U_22
_atom_site_aniso_U_33
_atom_site_aniso_U_23
_atom_site_aniso_U_13
_atom_site_aniso_U_12
Zr1 0.01660(10) 0.01570(10) 0.01597(10) 0.000 0.00800(8) 0.000
O1 0.0198(5) 0.0199(5) 0.0194(5) -0.0034(4) 0.0106(4) -0.0023(4)
N1 0.0149(6) 0.0203(6) 0.0153(6) -0.0016(5) 0.0055(5) 0.0029(5)
N2 0.0235(7) 0.0212(6) 0.0237(6) -0.0035(5) 0.0109(6) -0.0050(5)
C1 0.0142(7) 0.0186(7) 0.0173(7) 0.0022(5) 0.0064(6) 0.0019(5)
C2 0.0177(7) 0.0246(8) 0.0171(7) 0.0013(6) 0.0073(6) 0.0031(6)
C3 0.0230(8) 0.0293(8) 0.0235(8) 0.0046(6) 0.0142(7) 0.0034(6)
C4 0.0200(8) 0.0236(8) 0.0290(8) 0.0073(6) 0.0116(7) 0.0027(6)
C5 0.0195(7) 0.0185(7) 0.0245(8) 0.0009(6) 0.0087(6) 0.0007(6)
C6 0.0151(7) 0.0195(7) 0.0191(7) 0.0011(6) 0.0066(6) 0.0031(6)
C7 0.0155(7) 0.0179(7) 0.0195(7) -0.0028(6) 0.0056(6) 0.0015(5)
C8 0.0247(8) 0.0299(8) 0.0207(8) -0.0052(6) 0.0132(7) -0.0007(6)
C9 0.0307(9) 0.0253(8) 0.0284(8) -0.0077(7) 0.0137(7) 0.0021(7)
C10 0.0259(9) 0.0389(9) 0.0227(8) -0.0087(7) 0.0104(7) -0.0021(7)
C11 0.0394(10) 0.0476(11) 0.0332(9) -0.0121(8) 0.0256(9) -0.0056(8)
C12 0.0334(9) 0.0269(8) 0.0408(10) 0.0056(7) 0.0237(8) -0.0027(7)
C13 0.0715(17) 0.109(2) 0.0396(12) 0.0245(13) 0.0149(12) -0.0503(16)
C14 0.0353(11) 0.0570(13) 0.0546(12) 0.0094(10) 0.0272(10) -0.0107(9)
C15 0.138(3) 0.0230(11) 0.231(4) -0.0070(17) 0.161(3) -0.0124(14)
C16 0.0187(7) 0.0251(7) 0.0186(7) -0.0059(6) 0.0092(6) -0.0001(6)
C17 0.0224(8) 0.0258(8) 0.0179(7) -0.0022(6) 0.0085(6) -0.0013(6)
C18 0.0310(9) 0.0397(10) 0.0207(8) -0.0033(7) 0.0133(7) -0.0054(7)
C19 0.0202(8) 0.0371(9) 0.0213(8) -0.0009(7) 0.0070(7) 0.0049(7)
C20 0.0260(9) 0.0371(9) 0.0283(8) -0.0028(7) 0.0120(7) -0.0110(7)
C21 0.0402(10) 0.0257(9) 0.0352(9) -0.0105(7) 0.0168(8) -0.0051(7)

loop_
_atom_type_symbol
_atom_type_description
_atom_type_scat_dispersion_real
_atom_type_scat_dispersion_imag
_atom_type_scat_source
C C 0.0181 0.0091 'International Tables Vol C Tables 4.2.6.8 and 6.1.1.4'
H H 0.0000 0.0000 'International Tables Vol C Tables 4.2.6.8 and 6.1.1.4'
N N 0.0311 0.0180 'International Tables Vol C Tables 4.2.6.8 and 6.1.1.4'
O O 0.0492 0.0322 'International Tables Vol C Tables 4.2.6.8 and 6.1.1.4'
Zr Zr -0.1862 2.2449 'International Tables Vol C Tables 4.2.6.8 and 6.1.1.4'

loop_
_geom_angle_atom_site_label_1
_geom_angle_atom_site_label_2
_geom_angle_atom_site_label_3
_geom_angle
_geom_angle_site_symmetry_1
_geom_angle_site_symmetry_3
O1 Zr1 O1 156.69(6) 2_656 .
O1 Zr1 N1 76.08(4) 2_656 2_656
O1 Zr1 N1 85.95(4) 2_656 .
O1 Zr1 N1 85.95(4) . 2_656
O1 Zr1 N1 76.08(4) . .
O1 Zr1 N2 94.12(5) 2_656 .
O1 Zr1 N2 101.39(5) 2_656 2_656
O1 Zr1 N2 101.39(5) . .
O1 Zr1 N2 94.12(5) . 2_656
N1 Zr1 N1 79.26(6) 2_656 .
N2 Zr1 N1 92.24(5) . 2_656
N2 Zr1 N1 171.23(5) 2_656 2_656
N2 Zr1 N1 171.23(5) . .
N2 Zr1 N1 92.24(5) 2_656 .
N2 Zr1 N2 96.34(7) . 2_656
C1 O1 Zr1 145.28(9) . .
C7 N1 Zr1 124.78(10) . .
C7 N1 C16 114.70(12) . .
C16 N1 Zr1 120.45(9) . .
C20 N2 Zr1 127.60(11) . .
C20 N2 C21 111.03(13) . .
C21 N2 Zr1 121.05(11) . .
O1 C1 C2 121.17(13) . .
O1 C1 C6 119.68(13) . .
C6 C1 C2 119.14(13) . .
C1 C2 C8 120.47(13) . .
C3 C2 C1 117.46(14) . .
C3 C2 C8 122.00(14) . .
C2 C3 H3 117.7 . .
C2 C3 C4 124.58(15) . .
C4 C3 H3 117.7 . .
C3 C4 C12 121.14(15) . .
C5 C4 C3 116.58(14) . .
C5 C4 C12 122.15(15) . .
C4 C5 H5 119.1 . .
C4 C5 C6 121.88(14) . .
C6 C5 H5 119.1 . .
C1 C6 C7 122.82(13) . .
C5 C6 C1 120.21(14) . .
C5 C6 C7 116.72(13) . .
N1 C7 C6 128.65(13) . .
N1 C7 H7 115.7 . .
C6 C7 H7 115.7 . .
C2 C8 C9 109.22(12) . .
C2 C8 C10 111.04(13) . .
C10 C8 C9 110.15(14) . .
C11 C8 C2 111.87(14) . .
C11 C8 C9 107.23(14) . .
C11 C8 C10 107.25(13) . .
C8 C9 H9A 109.5 . .
C8 C9 H9B 109.5 . .
C8 C9 H9C 109.5 . .
H9A C9 H9B 109.5 . .
H9A C9 H9C 109.5 . .
H9B C9 H9C 109.5 . .
C8 C10 H10A 109.5 . .
C8 C10 H10B 109.5 . .
C8 C10 H10C 109.5 . .
H10A C10 H10B 109.5 . .
H10A C10 H10C 109.5 . .
H10B C10 H10C 109.5 . .
C8 C11 H11A 109.5 . .
C8 C11 H11B 109.5 . .
C8 C11 H11C 109.5 . .
H11A C11 H11B 109.5 . .
H11A C11 H11C 109.5 . .
H11B C11 H11C 109.5 . .
C13 C12 C4 111.79(15) . .
C14 C12 C4 108.71(14) . .
C14 C12 C13 107.43(18) . .
C15 C12 C4 111.34(15) . .
C15 C12 C13 110.4(2) . .
C15 C12 C14 107.0(2) . .
C12 C13 H13A 109.5 . .
C12 C13 H13B 109.5 . .
C12 C13 H13C 109.5 . .
H13A C13 H13B 109.5 . .
H13A C13 H13C 109.5 . .
H13B C13 H13C 109.5 . .
C12 C14 H14A 109.5 . .
C12 C14 H14B 109.5 . .
C12 C14 H14C 109.5 . .
H14A C14 H14B 109.5 . .
H14A C14 H14C 109.5 . .
H14B C14 H14C 109.5 . .
C12 C15 H15A 109.5 . .
C12 C15 H15B 109.5 . .
C12 C15 H15C 109.5 . .
H15A C15 H15B 109.5 . .
H15A C15 H15C 109.5 . .
H15B C15 H15C 109.5 . .
N1 C16 H16A 109.1 . .
N1 C16 H16B 109.1 . .
N1 C16 C17 112.44(12) . .
H16A C16 H16B 107.8 . .
C17 C16 H16A 109.1 . .
C17 C16 H16B 109.1 . .
C16 C17 H17 108.7 . .
C18 C17 C16 108.78(13) . .
C18 C17 H17 108.7 . .
C19 C17 C16 111.90(13) . .
C19 C17 H17 108.7 . .
C19 C17 C18 109.97(13) . .
C17 C18 H18A 109.5 . .
C17 C18 H18B 109.5 . .
C17 C18 H18C 109.5 . .
H18A C18 H18B 109.5 . .
H18A C18 H18C 109.5 . .
H18B C18 H18C 109.5 . .
C17 C19 H19A 109.5 . .
C17 C19 H19B 109.5 . .
C17 C19 H19C 109.5 . .
H19A C19 H19B 109.5 . .
H19A C19 H19C 109.5 . .
H19B C19 H19C 109.5 . .
N2 C20 H20A 109.5 . .
N2 C20 H20B 109.5 . .
N2 C20 H20C 109.5 . .
H20A C20 H20B 109.5 . .
H20A C20 H20C 109.5 . .
H20B C20 H20C 109.5 . .
N2 C21 H21A 109.5 . .
N2 C21 H21B 109.5 . .
N2 C21 H21C 109.5 . .
H21A C21 H21B 109.5 . .
H21A C21 H21C 109.5 . .
H21B C21 H21C 109.5 . .

loop_
_geom_bond_atom_site_label_1
_geom_bond_atom_site_label_2
_geom_bond_distance
_geom_bond_site_symmetry_2
Zr1 O1 2.0357(10) 2_656
Zr1 O1 2.0357(10) .
Zr1 N1 2.4371(12) .
Zr1 N1 2.4370(12) 2_656
Zr1 N2 2.0766(13) .
Zr1 N2 2.0766(13) 2_656
O1 C1 1.3240(18) .
N1 C7 1.287(2) .
N1 C16 1.4749(18) .
N2 C20 1.448(2) .
N2 C21 1.455(2) .
C1 C2 1.419(2) .
C1 C6 1.412(2) .
C2 C3 1.392(2) .
C2 C8 1.537(2) .
C3 H3 0.9500 .
C3 C4 1.402(2) .
C4 C5 1.380(2) .
C4 C12 1.541(2) .
C5 H5 0.9500 .
C5 C6 1.404(2) .
C6 C7 1.452(2) .
C7 H7 0.9500 .
C8 C9 1.538(2) .
C8 C10 1.537(2) .
C8 C11 1.534(2) .
C9 H9A 0.9800 .
C9 H9B 0.9800 .
C9 H9C 0.9800 .
C10 H10A 0.9800 .
C10 H10B 0.9800 .
C10 H10C 0.9800 .
C11 H11A 0.9800 .
C11 H11B 0.9800 .
C11 H11C 0.9800 .
C12 C13 1.523(3) .
C12 C14 1.522(3) .
C12 C15 1.515(3) .
C13 H13A 0.9800 .
C13 H13B 0.9800 .
C13 H13C 0.9800 .
C14 H14A 0.9800 .
C14 H14B 0.9800 .
C14 H14C 0.9800 .
C15 H15A 0.9800 .
C15 H15B 0.9800 .
C15 H15C 0.9800 .
C16 H16A 0.9900 .
C16 H16B 0.9900 .
C16 C17 1.535(2) .
C17 H17 1.0000 .
C17 C18 1.529(2) .
C17 C19 1.522(2) .
C18 H18A 0.9800 .
C18 H18B 0.9800 .
C18 H18C 0.9800 .
C19 H19A 0.9800 .
C19 H19B 0.9800 .
C19 H19C 0.9800 .
C20 H20A 0.9800 .
C20 H20B 0.9800 .
C20 H20C 0.9800 .
C21 H21A 0.9800 .
C21 H21B 0.9800 .
C21 H21C 0.9800 .

loop_
_smtbx_masks_void_nr
_smtbx_masks_void_average_x
_smtbx_masks_void_average_y
_smtbx_masks_void_average_z
_smtbx_masks_void_volume
_smtbx_masks_void_count_electrons
1 0.000 0.000 -0.505 321.6 75.2
2 0.500 0.500 -0.912 321.6 75.2
